data_4118044
loop_
_publ_author_name
'Chung-Yang (Dennis) Huang'
'Abigail G. Doyle'

_publ_section_title
;
 Nickel-Catalyzed Negishi Alkylations of Styrenyl Aziridines
;
_journal_name_full 'Journal of the American Chemical Society'
_journal_page_first 9541
_journal_page_last 9544
_journal_paper_doi 10.1021/ja3013825
_journal_volume 134
_journal_year 2012
_chemical_formula_sum 'C20 H25 N O2 S'
_chemical_formula_weight 343.47
_chemical_name_systematic
;
 ?
;
_space_group_IT_number 2
_symmetry_cell_setting triclinic
_symmetry_space_group_name_Hall '-P 1'
_symmetry_space_group_name_H-M 'P -1'
_atom_sites_solution_hydrogens geom
_atom_sites_solution_primary direct
_atom_sites_solution_secondary difmap
_audit_creation_method SHELXL-97
_cell_angle_alpha 89.8010(10)
_cell_angle_beta 78.8160(10)
_cell_angle_gamma 71.9540(10)
_cell_formula_units_Z 2
_cell_length_a 7.9668(2)
_cell_length_b 9.1543(2)
_cell_length_c 13.3470(3)
_cell_measurement_reflns_used 9933
_cell_measurement_temperature 100(2)
_cell_measurement_theta_max 65.88
_cell_measurement_theta_min 3.38
_cell_volume 906.27(4)
_computing_cell_refinement 'Bruker SAINT'
_computing_data_collection 'Bruker APEX2'
_computing_data_reduction 'Bruker SAINT'
_computing_molecular_graphics 'ORTEP3 (Farraguia, 1994)'
_computing_publication_material 'Bruker SHELXTL'
_computing_structure_refinement 'SHELXL-97 (Sheldrick, 2008)'
_computing_structure_solution 'SHELXS-97 (Sheldrick, 2008)'
_diffrn_ambient_temperature 100(2)
_diffrn_measured_fraction_theta_full 'ACTA 50'
_diffrn_measured_fraction_theta_max 0.947
_diffrn_measurement_device_type 'Bruker APEX II CCD'
_diffrn_measurement_method 'phi and omega scans'
_diffrn_radiation_monochromator graphite
_diffrn_radiation_source 'fine-focus sealed tube'
_diffrn_radiation_type CuK\a
_diffrn_radiation_wavelength 1.54178
_diffrn_reflns_av_R_equivalents 0.0147
_diffrn_reflns_av_sigmaI/netI 0.0134
_diffrn_reflns_limit_h_max 8
_diffrn_reflns_limit_h_min -9
_diffrn_reflns_limit_k_max 10
_diffrn_reflns_limit_k_min -10
_diffrn_reflns_limit_l_max 15
_diffrn_reflns_limit_l_min -15
_diffrn_reflns_number 11138
_diffrn_reflns_theta_full 'ACTA 50'
_diffrn_reflns_theta_max 66.12
_diffrn_reflns_theta_min 3.38
_exptl_absorpt_coefficient_mu 1.670
_exptl_absorpt_correction_T_max 0.7528
_exptl_absorpt_correction_T_min 0.6885
_exptl_absorpt_correction_type multi-scan
_exptl_absorpt_process_details 'SADABS V2008/1 (Bruker AXS)'
_exptl_crystal_colour colourless
_exptl_crystal_density_diffrn 1.259
_exptl_crystal_description irregular
_exptl_crystal_F_000 368
_exptl_crystal_size_max 0.155
_exptl_crystal_size_mid 0.131
_exptl_crystal_size_min 0.103
_refine_diff_density_max 0.328
_refine_diff_density_min -0.496
_refine_diff_density_rms 0.046
_refine_ls_extinction_method none
_refine_ls_goodness_of_fit_ref 1.341
_refine_ls_hydrogen_treatment constr
_refine_ls_matrix_type full
_refine_ls_number_parameters 219
_refine_ls_number_reflns 3002
_refine_ls_number_restraints 0
_refine_ls_restrained_S_all 1.341
_refine_ls_R_factor_all 0.0392
_refine_ls_R_factor_gt 0.0391
_refine_ls_shift/su_max 0.000
_refine_ls_shift/su_mean 0.000
_refine_ls_structure_factor_coef Fsqd
_refine_ls_weighting_details 'calc w=1/[\s^2^(Fo^2^)+(0.0263P)^2^+0.4908P] where P=(Fo^2^+2Fc^2^)/3'
_refine_ls_weighting_scheme calc
_refine_ls_wR_factor_gt 0.0932
_refine_ls_wR_factor_ref 0.0934
_reflns_number_gt 2985
_reflns_number_total 3002
_reflns_threshold_expression >2\s(I)
_cod_data_source_file ja3013825_si_002.cif
_cod_data_source_block cyh1
_cod_database_code 4118044

loop_
_symmetry_equiv_pos_as_xyz
'x, y, z'
'-x, -y, -z'

loop_
_atom_site_label
_atom_site_type_symbol
_atom_site_fract_x
_atom_site_fract_y
_atom_site_fract_z
_atom_site_U_iso_or_equiv
_atom_site_adp_type
_atom_site_occupancy
_atom_site_symmetry_multiplicity
_atom_site_calc_flag
_atom_site_refinement_flags
C1 C 0.9938(3) -0.2894(2) 0.06301(16) 0.0318(4) Uani 1 1 d .
H1A H 0.9629 -0.3640 0.0237 0.048 Uiso 1 1 calc R
H1B H 1.0119 -0.3285 0.1298 0.048 Uiso 1 1 calc R
H1C H 1.1049 -0.2735 0.0257 0.048 Uiso 1 1 calc R
C2 C 0.8432(2) -0.1390(2) 0.07800(14) 0.0251(4) Uani 1 1 d .
C3 C 0.7366(3) -0.0830(2) 0.17403(14) 0.0266(4) Uani 1 1 d .
H3 H 0.7581 -0.1417 0.2318 0.032 Uiso 1 1 calc R
C4 C 0.5996(3) 0.0569(2) 0.18680(14) 0.0265(4) Uani 1 1 d .
H4 H 0.5273 0.0935 0.2526 0.032 Uiso 1 1 calc R
C5 C 0.5691(2) 0.14317(19) 0.10230(13) 0.0232(4) Uani 1 1 d .
C6 C 0.5679(3) 0.4580(2) 0.23721(14) 0.0275(4) Uani 1 1 d .
H6 H 0.5819 0.3577 0.2700 0.033 Uiso 1 1 calc R
C7 C 0.4381(2) 0.5887(2) 0.31577(13) 0.0260(4) Uani 1 1 d .
H7 H 0.3472 0.5502 0.3610 0.031 Uiso 1 1 calc R
C8 C 0.3428(3) 0.7324(2) 0.26429(14) 0.0268(4) Uani 1 1 d .
H8A H 0.4351 0.7729 0.2241 0.032 Uiso 1 1 calc R
H8B H 0.2781 0.7021 0.2158 0.032 Uiso 1 1 calc R
C9 C 0.2101(3) 0.8596(2) 0.33816(14) 0.0315(4) Uani 1 1 d .
H9A H 0.2764 0.8973 0.3823 0.038 Uiso 1 1 calc R
H9B H 0.1242 0.8171 0.3828 0.038 Uiso 1 1 calc R
C10 C 0.1046(3) 0.9948(2) 0.28525(15) 0.0335(4) Uani 1 1 d .
H10A H 0.0551 0.9552 0.2325 0.040 Uiso 1 1 calc R
H10B H 0.1878 1.0485 0.2502 0.040 Uiso 1 1 calc R
C11 C -0.0488(3) 1.1089(3) 0.35872(18) 0.0519(6) Uani 1 1 d .
H11A H -0.1354 1.0579 0.3907 0.078 Uiso 1 1 calc R
H11B H -0.1092 1.1951 0.3212 0.078 Uiso 1 1 calc R
H11C H -0.0009 1.1475 0.4117 0.078 Uiso 1 1 calc R
C12 C 0.6714(2) 0.0877(2) 0.00544(14) 0.0261(4) Uani 1 1 d .
H12 H 0.6485 0.1454 -0.0525 0.031 Uiso 1 1 calc R
C13 C 0.8065(2) -0.0522(2) -0.00572(14) 0.0277(4) Uani 1 1 d .
H13 H 0.8761 -0.0901 -0.0720 0.033 Uiso 1 1 calc R
C14 C 0.7494(2) 0.4876(2) 0.21898(14) 0.0280(4) Uani 1 1 d .
H14A H 0.8508 0.3904 0.2025 0.034 Uiso 1 1 calc R
H14B H 0.7594 0.5577 0.1630 0.034 Uiso 1 1 calc R
C15 C 0.7450(2) 0.5617(2) 0.32048(13) 0.0243(4) Uani 1 1 d .
C16 C 0.8873(3) 0.5780(2) 0.36051(15) 0.0317(4) Uani 1 1 d .
H16 H 1.0077 0.5395 0.3227 0.038 Uiso 1 1 calc R
C17 C 0.8504(3) 0.6513(2) 0.45674(15) 0.0334(4) Uani 1 1 d .
H17 H 0.9464 0.6636 0.4849 0.040 Uiso 1 1 calc R
C18 C 0.6752(3) 0.7070(2) 0.51228(15) 0.0336(4) Uani 1 1 d .
H18 H 0.6521 0.7581 0.5777 0.040 Uiso 1 1 calc R
C19 C 0.5327(3) 0.6888(2) 0.47330(14) 0.0307(4) Uani 1 1 d .
H19 H 0.4130 0.7245 0.5123 0.037 Uiso 1 1 calc R
C20 C 0.5686(2) 0.6175(2) 0.37626(14) 0.0257(4) Uani 1 1 d .
N1 N 0.5105(2) 0.44690(17) 0.14085(12) 0.0301(4) Uani 1 1 d .
H1 H 0.5331 0.5080 0.0927 0.036 Uiso 1 1 calc R
O1 O 0.27397(18) 0.32877(15) 0.20688(10) 0.0341(3) Uani 1 1 d .
O2 O 0.35722(18) 0.36758(14) 0.02155(10) 0.0314(3) Uani 1 1 d .
S1 S 0.40779(6) 0.32812(5) 0.11868(3) 0.02537(14) Uani 1 1 d .

loop_
_atom_site_aniso_label
_atom_site_aniso_U_11
_atom_site_aniso_U_22
_atom_site_aniso_U_33
_atom_site_aniso_U_23
_atom_site_aniso_U_13
_atom_site_aniso_U_12
C1 0.0271(10) 0.0254(10) 0.0412(11) 0.0000(8) -0.0035(8) -0.0080(8)
C2 0.0234(9) 0.0228(9) 0.0321(10) -0.0004(7) -0.0059(8) -0.0113(7)
C3 0.0321(10) 0.0231(9) 0.0270(9) 0.0048(7) -0.0089(8) -0.0103(8)
C4 0.0327(10) 0.0243(9) 0.0227(9) -0.0006(7) -0.0037(7) -0.0102(8)
C5 0.0233(9) 0.0205(9) 0.0290(9) 0.0013(7) -0.0079(7) -0.0100(7)
C6 0.0341(11) 0.0247(9) 0.0251(9) 0.0006(7) -0.0082(8) -0.0100(8)
C7 0.0269(10) 0.0271(9) 0.0251(9) 0.0033(7) -0.0047(7) -0.0105(8)
C8 0.0314(10) 0.0270(9) 0.0257(9) 0.0033(7) -0.0096(8) -0.0123(8)
C9 0.0323(11) 0.0316(10) 0.0297(10) 0.0011(8) -0.0083(8) -0.0077(8)
C10 0.0378(11) 0.0304(10) 0.0326(10) 0.0023(8) -0.0107(9) -0.0090(8)
C11 0.0541(15) 0.0437(13) 0.0441(13) -0.0045(10) -0.0145(11) 0.0071(11)
C12 0.0305(10) 0.0280(9) 0.0236(9) 0.0048(7) -0.0086(8) -0.0128(8)
C13 0.0280(10) 0.0299(10) 0.0251(9) -0.0025(7) -0.0021(8) -0.0109(8)
C14 0.0276(10) 0.0278(10) 0.0253(9) -0.0015(7) -0.0045(7) -0.0046(8)
C15 0.0270(10) 0.0219(9) 0.0229(9) 0.0032(7) -0.0054(7) -0.0059(7)
C16 0.0266(10) 0.0374(11) 0.0298(10) 0.0030(8) -0.0077(8) -0.0070(8)
C17 0.0355(11) 0.0380(11) 0.0321(10) 0.0059(8) -0.0160(9) -0.0138(9)
C18 0.0422(12) 0.0327(10) 0.0265(10) -0.0020(8) -0.0111(9) -0.0101(9)
C19 0.0328(11) 0.0303(10) 0.0255(9) 0.0010(8) -0.0050(8) -0.0055(8)
C20 0.0285(10) 0.0220(9) 0.0262(9) 0.0029(7) -0.0076(8) -0.0063(7)
N1 0.0433(10) 0.0253(8) 0.0263(8) 0.0036(6) -0.0108(7) -0.0154(7)
O1 0.0335(8) 0.0278(7) 0.0360(7) -0.0017(6) -0.0044(6) -0.0043(6)
O2 0.0339(7) 0.0270(7) 0.0357(7) 0.0050(5) -0.0151(6) -0.0084(6)
S1 0.0265(3) 0.0206(2) 0.0303(2) 0.00083(17) -0.00859(18) -0.00740(17)

loop_
_atom_type_symbol
_atom_type_description
_atom_type_scat_dispersion_real
_atom_type_scat_dispersion_imag
_atom_type_scat_source
C C 0.0181 0.0091 'International Tables Vol C Tables 4.2.6.8 and 6.1.1.4'
H H 0.0000 0.0000 'International Tables Vol C Tables 4.2.6.8 and 6.1.1.4'
N N 0.0311 0.0180 'International Tables Vol C Tables 4.2.6.8 and 6.1.1.4'
O O 0.0492 0.0322 'International Tables Vol C Tables 4.2.6.8 and 6.1.1.4'
S S 0.3331 0.5567 'International Tables Vol C Tables 4.2.6.8 and 6.1.1.4'

loop_
_geom_angle_atom_site_label_1
_geom_angle_atom_site_label_2
_geom_angle_atom_site_label_3
_geom_angle
C2 C1 H1A 109.5
C2 C1 H1B 109.5
H1A C1 H1B 109.5
C2 C1 H1C 109.5
H1A C1 H1C 109.5
H1B C1 H1C 109.5
C3 C2 C13 118.27(17)
C3 C2 C1 121.81(17)
C13 C2 C1 119.91(17)
C4 C3 C2 121.11(17)
C4 C3 H3 119.4
C2 C3 H3 119.4
C3 C4 C5 119.40(17)
C3 C4 H4 120.3
C5 C4 H4 120.3
C12 C5 C4 120.36(16)
C12 C5 S1 119.60(13)
C4 C5 S1 119.96(14)
N1 C6 C14 111.06(15)
N1 C6 C7 115.40(15)
C14 C6 C7 105.51(14)
N1 C6 H6 108.2
C14 C6 H6 108.2
C7 C6 H6 108.2
C20 C7 C8 112.47(14)
C20 C7 C6 100.76(14)
C8 C7 C6 112.67(14)
C20 C7 H7 110.2
C8 C7 H7 110.2
C6 C7 H7 110.2
C9 C8 C7 114.16(15)
C9 C8 H8A 108.7
C7 C8 H8A 108.7
C9 C8 H8B 108.7
C7 C8 H8B 108.7
H8A C8 H8B 107.6
C8 C9 C10 113.30(16)
C8 C9 H9A 108.9
C10 C9 H9A 108.9
C8 C9 H9B 108.9
C10 C9 H9B 108.9
H9A C9 H9B 107.7
C9 C10 C11 112.86(17)
C9 C10 H10A 109.0
C11 C10 H10A 109.0
C9 C10 H10B 109.0
C11 C10 H10B 109.0
H10A C10 H10B 107.8
C10 C11 H11A 109.5
C10 C11 H11B 109.5
H11A C11 H11B 109.5
C10 C11 H11C 109.5
H11A C11 H11C 109.5
H11B C11 H11C 109.5
C13 C12 C5 119.32(16)
C13 C12 H12 120.3
C5 C12 H12 120.3
C12 C13 C2 121.50(17)
C12 C13 H13 119.3
C2 C13 H13 119.3
C15 C14 C6 102.23(14)
C15 C14 H14A 111.3
C6 C14 H14A 111.3
C15 C14 H14B 111.3
C6 C14 H14B 111.3
H14A C14 H14B 109.2
C20 C15 C16 120.57(17)
C20 C15 C14 110.44(16)
C16 C15 C14 128.99(17)
C17 C16 C15 118.78(18)
C17 C16 H16 120.6
C15 C16 H16 120.6
C18 C17 C16 120.74(18)
C18 C17 H17 119.6
C16 C17 H17 119.6
C17 C18 C19 120.71(18)
C17 C18 H18 119.6
C19 C18 H18 119.6
C20 C19 C18 118.76(18)
C20 C19 H19 120.6
C18 C19 H19 120.6
C15 C20 C19 120.41(17)
C15 C20 C7 110.61(15)
C19 C20 C7 128.98(17)
C6 N1 S1 123.06(13)
C6 N1 H1 118.5
S1 N1 H1 118.5
O1 S1 O2 120.27(8)
O1 S1 N1 108.96(8)
O2 S1 N1 104.93(8)
O1 S1 C5 107.22(8)
O2 S1 C5 108.07(8)
N1 S1 C5 106.68(8)

loop_
_geom_bond_atom_site_label_1
_geom_bond_atom_site_label_2
_geom_bond_distance
C1 C2 1.503(3)
C1 H1A 0.9800
C1 H1B 0.9800
C1 H1C 0.9800
C2 C3 1.392(3)
C2 C13 1.394(3)
C3 C4 1.387(3)
C3 H3 0.9500
C4 C5 1.391(3)
C4 H4 0.9500
C5 C12 1.390(3)
C5 S1 1.7640(18)
C6 N1 1.460(2)
C6 C14 1.526(3)
C6 C7 1.556(2)
C6 H6 1.0000
C7 C20 1.517(2)
C7 C8 1.535(2)
C7 H7 1.0000
C8 C9 1.512(3)
C8 H8A 0.9900
C8 H8B 0.9900
C9 C10 1.521(3)
C9 H9A 0.9900
C9 H9B 0.9900
C10 C11 1.516(3)
C10 H10A 0.9900
C10 H10B 0.9900
C11 H11A 0.9800
C11 H11B 0.9800
C11 H11C 0.9800
C12 C13 1.381(3)
C12 H12 0.9500
C13 H13 0.9500
C14 C15 1.507(2)
C14 H14A 0.9900
C14 H14B 0.9900
C15 C20 1.394(3)
C15 C16 1.390(3)
C16 C17 1.387(3)
C16 H16 0.9500
C17 C18 1.385(3)
C17 H17 0.9500
C18 C19 1.390(3)
C18 H18 0.9500
C19 C20 1.390(3)
C19 H19 0.9500
N1 S1 1.6081(16)
N1 H1 0.8800
O1 S1 1.4254(14)
O2 S1 1.4432(13)

loop_
_geom_torsion_atom_site_label_1
_geom_torsion_atom_site_label_2
_geom_torsion_atom_site_label_3
_geom_torsion_atom_site_label_4
_geom_torsion
C13 C2 C3 C4 -1.3(3)
C1 C2 C3 C4 179.12(17)
C2 C3 C4 C5 -0.4(3)
C3 C4 C5 C12 1.9(3)
C3 C4 C5 S1 -174.92(14)
N1 C6 C7 C20 -154.01(15)
C14 C6 C7 C20 -31.01(17)
N1 C6 C7 C8 -33.9(2)
C14 C6 C7 C8 89.05(17)
C20 C7 C8 C9 -69.1(2)
C6 C7 C8 C9 177.80(15)
C7 C8 C9 C10 -174.66(16)
C8 C9 C10 C11 170.42(18)
C4 C5 C12 C13 -1.6(3)
S1 C5 C12 C13 175.24(14)
C5 C12 C13 C2 -0.2(3)
C3 C2 C13 C12 1.6(3)
C1 C2 C13 C12 -178.80(17)
N1 C6 C14 C15 156.37(14)
C7 C6 C14 C15 30.65(18)
C6 C14 C15 C20 -18.62(19)
C6 C14 C15 C16 161.15(18)
C20 C15 C16 C17 -0.3(3)
C14 C15 C16 C17 179.94(18)
C15 C16 C17 C18 0.3(3)
C16 C17 C18 C19 0.8(3)
C17 C18 C19 C20 -1.7(3)
C16 C15 C20 C19 -0.7(3)
C14 C15 C20 C19 179.11(16)
C16 C15 C20 C7 178.96(16)
C14 C15 C20 C7 -1.2(2)
C18 C19 C20 C15 1.7(3)
C18 C19 C20 C7 -177.88(18)
C8 C7 C20 C15 -100.16(18)
C6 C7 C20 C15 20.05(18)
C8 C7 C20 C19 79.4(2)
C6 C7 C20 C19 -160.34(18)
C14 C6 N1 S1 142.53(14)
C7 C6 N1 S1 -97.46(18)
C6 N1 S1 O1 43.25(17)
C6 N1 S1 O2 173.28(14)
C6 N1 S1 C5 -72.21(16)
C12 C5 S1 O1 154.32(14)
C4 C5 S1 O1 -28.86(16)
C12 C5 S1 O2 23.30(16)
C4 C5 S1 O2 -159.87(14)
C12 C5 S1 N1 -89.07(15)
C4 C5 S1 N1 87.76(15)
